data_1556371
loop_
_publ_author_name
'Siddiqui, Zeba N.'
'Khan, Tabassum'

_publ_section_title
;
 P2O5/SiO2 as an efficient heterogeneous catalyst for the synthesis of
 heterocyclic alkene derivatives under thermal solvent-free conditions
;
_journal_issue 8
_journal_name_full 'Catalysis Science &amp; Technology'
_journal_page_first 2032
_journal_paper_doi 10.1039/c3cy00095h
_journal_volume 3
_journal_year 2013
_chemical_formula_moiety 'C17 H15 Cl N4 O3'
_chemical_formula_sum 'C17 H15 Cl N4 O3'
_chemical_formula_weight 358.78
_space_group_IT_number 19
_space_group_name_Hall 'P 2ac 2ab'
_space_group_name_H-M_alt 'P 21 21 21'
_symmetry_cell_setting orthorhombic
_symmetry_space_group_name_Hall 'P 2ac 2ab'
_symmetry_space_group_name_H-M 'P 21 21 21'
_atom_sites_solution_hydrogens geom
_atom_sites_solution_primary direct
_atom_sites_solution_secondary difmap
_audit_creation_method SHELXL-97
_cell_angle_alpha 90.00
_cell_angle_beta 90.00
_cell_angle_gamma 90.00
_cell_formula_units_Z 4
_cell_length_a 7.129(3)
_cell_length_b 11.454(5)
_cell_length_c 19.387(9)
_cell_measurement_reflns_used 421
_cell_measurement_temperature 273(2)
_cell_measurement_theta_max 17.71
_cell_measurement_theta_min 2.75
_cell_volume 1583.1(12)
_computing_cell_refinement 'Bruker SMART'
_computing_data_collection 'Bruker SMART'
_computing_data_reduction 'Bruker SAINT'
_computing_molecular_graphics 'Bruker SHELXTL'
_computing_publication_material 'Bruker SHELXTL'
_computing_structure_refinement 'SHELXL-97 (Sheldrick, 1997)'
_computing_structure_solution 'SHELXS-97 (Sheldrick, 1990)'
_diffrn_ambient_temperature 273(2)
_diffrn_measured_fraction_theta_full 0.998
_diffrn_measured_fraction_theta_max 0.998
_diffrn_measurement_device_type 'CCD area detector'
_diffrn_measurement_method 'phi and omega scans'
_diffrn_radiation_monochromator graphite
_diffrn_radiation_source 'fine-focus sealed tube'
_diffrn_radiation_type MoK\a
_diffrn_radiation_wavelength 0.71073
_diffrn_reflns_av_R_equivalents 0.1079
_diffrn_reflns_av_sigmaI/netI 0.1306
_diffrn_reflns_limit_h_max 8
_diffrn_reflns_limit_h_min -6
_diffrn_reflns_limit_k_max 13
_diffrn_reflns_limit_k_min -12
_diffrn_reflns_limit_l_max 23
_diffrn_reflns_limit_l_min -22
_diffrn_reflns_number 7593
_diffrn_reflns_theta_full 25.00
_diffrn_reflns_theta_max 25.00
_diffrn_reflns_theta_min 2.07
_exptl_absorpt_coefficient_mu 0.268
_exptl_absorpt_correction_T_max 0.956
_exptl_absorpt_correction_T_min 0.902
_exptl_absorpt_correction_type multi-scan
_exptl_absorpt_process_details '(SADABS; Bruker, 2000)'
_exptl_crystal_colour yellow
_exptl_crystal_density_diffrn 1.505
_exptl_crystal_density_method 'not measured'
_exptl_crystal_description Block
_exptl_crystal_F_000 744.0
_exptl_crystal_size_max 0.518
_exptl_crystal_size_mid 0.316
_exptl_crystal_size_min 0.174
_refine_diff_density_max 0.579
_refine_diff_density_min -0.871
_refine_diff_density_rms 0.155
_refine_ls_abs_structure_details 'Flack H D (1983), Acta Cryst. A39, 876-881'
_refine_ls_abs_structure_Flack 0.9(7)
_refine_ls_extinction_method none
_refine_ls_goodness_of_fit_ref 1.184
_refine_ls_hydrogen_treatment constr
_refine_ls_matrix_type full
_refine_ls_number_parameters 230
_refine_ls_number_reflns 2766
_refine_ls_number_restraints 0
_refine_ls_restrained_S_all 1.184
_refine_ls_R_factor_all 0.1887
_refine_ls_R_factor_gt 0.1524
_refine_ls_shift/su_max 0.000
_refine_ls_shift/su_mean 0.000
_refine_ls_structure_factor_coef Fsqd
_refine_ls_weighting_details 'calc w=1/[\s^2^(Fo^2^)+(0.1824P)^2^+5.1065P] where P=(Fo^2^+2Fc^2^)/3'
_refine_ls_weighting_scheme calc
_refine_ls_wR_factor_gt 0.3606
_refine_ls_wR_factor_ref 0.3845
_reflns_number_gt 1989
_reflns_number_total 2766
_reflns_threshold_expression >2sigma(I)
_cod_data_source_file c3cy00095h.txt
_cod_data_source_block kdmm
_cod_depositor_comments
;
The following automatic conversions were performed:

data item '_symmetry_cell_setting' value 'Orthorhombic' was changed
to 'orthorhombic' in accordance with the
/home/saulius/struct/COD-crude-data/automatic-downloads/DataCite-retrospective/RSC/depositions/lib/dictionaries/cif_core.dic
dictionary named 'cif_core.dic' version 2.4.2 last updated on
2011-04-26.

Automatic conversion script
Id: cif_fix_values 6909 2019-04-08 15:41:33Z antanas 
;
_cod_original_cell_volume 1583.1(11)
_cod_database_code 1556371

loop_
_symmetry_equiv_pos_as_xyz
'x, y, z'
'-x+1/2, -y, z+1/2'
'-x, y+1/2, -z+1/2'
'x+1/2, -y+1/2, -z'

loop_
_atom_site_label
_atom_site_type_symbol
_atom_site_fract_x
_atom_site_fract_y
_atom_site_fract_z
_atom_site_U_iso_or_equiv
_atom_site_adp_type
_atom_site_occupancy
_atom_site_symmetry_multiplicity
_atom_site_calc_flag
_atom_site_refinement_flags
C1 C 0.837(2) 1.0810(12) 0.7268(7) 0.052(5) Uani 1 1 d .
H1 H 0.8192 1.1157 0.6839 0.062 Uiso 1 1 calc R
C2 C 0.8673(19) 0.9678(16) 0.7316(5) 0.057(5) Uani 1 1 d .
H2 H 0.8559 0.9227 0.6919 0.069 Uiso 1 1 calc R
C3 C 0.915(2) 0.9131(11) 0.7917(6) 0.041(3) Uani 1 1 d .
H3 H 0.9502 0.8349 0.7922 0.050 Uiso 1 1 calc R
C4 C 0.9094(17) 0.9790(11) 0.8527(5) 0.034(3) Uani 1 1 d .
C5 C 0.8716(17) 1.1017(9) 0.8451(7) 0.038(3) Uani 1 1 d .
H5 H 0.8766 1.1499 0.8836 0.046 Uiso 1 1 calc R
C6 C 0.8305(18) 1.1466(10) 0.7853(7) 0.037(3) Uani 1 1 d .
H6 H 0.7963 1.2248 0.7825 0.044 Uiso 1 1 calc R
C7 C 0.9540(17) 0.8289(8) 0.9441(5) 0.023(3) Uani 1 1 d .
C8 C 0.9863(14) 0.8256(8) 1.0140(4) 0.016(2) Uani 1 1 d .
C9 C 1.0193(16) 0.9471(8) 1.0266(5) 0.027(3) Uani 1 1 d .
C10 C 1.062(2) 1.0028(9) 1.0937(5) 0.039(3) Uani 1 1 d .
H10A H 1.1827 0.9776 1.1094 0.059 Uiso 1 1 calc R
H10B H 0.9680 0.9807 1.1268 0.059 Uiso 1 1 calc R
H10C H 1.0615 1.0861 1.0883 0.059 Uiso 1 1 calc R
C11 C 0.9694(15) 0.7431(8) 1.0640(5) 0.017(2) Uani 1 1 d .
H11 H 0.9711 0.7783 1.1073 0.020 Uiso 1 1 calc R
C12 C 0.9500(16) 0.6204(8) 1.0714(5) 0.023(3) Uani 1 1 d .
C13 C 0.9839(15) 0.5385(7) 1.0166(6) 0.026(3) Uani 1 1 d .
C14 C 1.032(2) 0.3373(9) 0.9807(6) 0.045(4) Uani 1 1 d .
H14A H 0.9214 0.3113 0.9567 0.067 Uiso 1 1 calc R
H14B H 1.0931 0.2715 1.0014 0.067 Uiso 1 1 calc R
H14C H 1.1153 0.3745 0.9487 0.067 Uiso 1 1 calc R
C15 C 0.9234(17) 0.3755(9) 1.0968(6) 0.030(3) Uani 1 1 d .
C16 C 0.847(2) 0.4111(10) 1.2186(5) 0.033(3) Uani 1 1 d .
H16A H 0.9503 0.4244 1.2492 0.049 Uiso 1 1 calc R
H16B H 0.8237 0.3288 1.2148 0.049 Uiso 1 1 calc R
H16C H 0.7367 0.4490 1.2365 0.049 Uiso 1 1 calc R
C17 C 0.911(2) 0.5814(11) 1.1429(7) 0.042(5) Uani 1.00(4) 1 d .
N1 N 0.9555(14) 0.9317(6) 0.9192(4) 0.025(2) Uani 1 1 d .
N2 N 0.9993(14) 1.0055(8) 0.9721(5) 0.032(2) Uani 1 1 d .
N3 N 0.9773(12) 0.4211(7) 1.0348(4) 0.022(2) Uani 1 1 d .
N4 N 0.8918(13) 0.4600(7) 1.1486(5) 0.025(2) Uani 1 1 d .
Cl1 Cl 0.9044(13) 0.7356(6) 0.9037(4) 0.142(3) Uani 1 1 d .
O1 O 1.0357(11) 0.5631(6) 0.9589(3) 0.0262(19) Uani 1 1 d .
O2 O 0.9100(15) 0.2760(6) 1.1086(5) 0.046(3) Uani 1 1 d .
O3 O 0.8833(13) 0.6420(6) 1.1905(3) 0.034(2) Uani 1 1 d .

loop_
_atom_site_aniso_label
_atom_site_aniso_U_11
_atom_site_aniso_U_22
_atom_site_aniso_U_33
_atom_site_aniso_U_23
_atom_site_aniso_U_13
_atom_site_aniso_U_12
C1 0.061(10) 0.041(8) 0.053(9) 0.059(8) -0.020(8) -0.009(7)
C2 0.035(8) 0.135(15) 0.002(5) 0.025(7) -0.002(5) -0.017(9)
C3 0.042(9) 0.042(7) 0.039(7) 0.002(6) 0.010(6) 0.017(7)
C4 0.022(7) 0.057(8) 0.022(6) 0.010(5) 0.004(5) 0.011(6)
C5 0.034(8) 0.014(5) 0.066(8) 0.023(6) -0.002(7) -0.019(5)
C6 0.034(8) 0.021(6) 0.055(8) 0.027(6) -0.006(6) -0.023(5)
C7 0.041(7) 0.011(5) 0.018(4) -0.001(4) 0.018(5) 0.015(5)
C8 0.020(6) 0.014(4) 0.015(4) -0.007(4) 0.008(4) 0.003(4)
C9 0.031(7) 0.015(5) 0.037(6) 0.007(4) -0.029(5) -0.021(5)
C10 0.072(10) 0.018(5) 0.027(6) 0.016(4) 0.006(6) 0.015(6)
C11 0.013(6) 0.021(5) 0.016(4) -0.020(4) 0.014(4) -0.002(4)
C12 0.030(7) 0.007(4) 0.031(6) -0.007(4) 0.007(5) -0.004(5)
C13 0.022(7) 0.004(4) 0.053(7) 0.000(4) 0.017(6) 0.015(4)
C14 0.068(10) 0.013(5) 0.054(7) -0.026(5) -0.010(7) 0.016(6)
C15 0.017(7) 0.026(6) 0.046(7) 0.003(5) -0.005(6) 0.008(5)
C16 0.061(9) 0.037(6) 0.000(4) 0.001(4) 0.008(5) -0.014(6)
C17 0.041(9) 0.039(8) 0.047(8) 0.002(6) 0.018(7) 0.011(6)
N1 0.039(6) 0.002(4) 0.033(5) -0.009(3) 0.010(5) -0.010(4)
N2 0.028(6) 0.033(5) 0.036(5) -0.004(4) 0.004(5) 0.010(4)
N3 0.025(5) 0.011(4) 0.031(5) -0.009(3) -0.002(4) 0.011(4)
N4 0.023(5) 0.012(4) 0.041(5) 0.010(4) 0.000(5) 0.002(4)
Cl1 0.163(7) 0.132(6) 0.133(6) 0.009(5) -0.007(6) -0.010(5)
O1 0.047(5) 0.019(3) 0.012(3) -0.009(3) 0.010(4) -0.001(4)
O2 0.068(7) 0.012(4) 0.058(5) 0.014(4) -0.005(5) -0.008(4)
O3 0.068(6) 0.016(4) 0.016(4) -0.004(3) 0.030(4) -0.007(4)

loop_
_atom_type_symbol
_atom_type_description
_atom_type_scat_dispersion_real
_atom_type_scat_dispersion_imag
_atom_type_scat_source
C C 0.0033 0.0016 'International Tables Vol C Tables 4.2.6.8 and 6.1.1.4'
H H 0.0000 0.0000 'International Tables Vol C Tables 4.2.6.8 and 6.1.1.4'
N N 0.0061 0.0033 'International Tables Vol C Tables 4.2.6.8 and 6.1.1.4'
O O 0.0106 0.0060 'International Tables Vol C Tables 4.2.6.8 and 6.1.1.4'
Cl Cl 0.1484 0.1585 'International Tables Vol C Tables 4.2.6.8 and 6.1.1.4'

loop_
_geom_angle_atom_site_label_1
_geom_angle_atom_site_label_2
_geom_angle_atom_site_label_3
_geom_angle
C2 C1 C6 119.2(10)
C2 C1 H1 120.5
C6 C1 H1 120.3
C1 C2 C3 123.5(14)
C1 C2 H2 118.2
C3 C2 H2 118.3
C2 C3 C4 117.7(13)
C2 C3 H3 121.1
C4 C3 H3 121.1
C3 C4 N1 123.2(10)
C3 C4 C5 116.4(10)
N1 C4 C5 120.2(10)
C6 C5 C4 121.3(12)
C6 C5 H5 119.3
C4 C5 H5 119.4
C5 C6 C1 121.2(11)
C5 C6 H6 119.4
C1 C6 H6 119.5
N1 C7 Cl1 120.5(9)
N1 C7 C8 113.3(9)
Cl1 C7 C8 125.8(9)
C11 C8 C7 135.0(9)
C11 C8 C9 124.6(8)
C7 C8 C9 99.8(8)
N2 C9 C8 110.8(9)
N2 C9 C10 122.1(8)
C8 C9 C10 127.1(9)
C9 C10 H10A 109.5
C9 C10 H10B 109.5
H10A C10 H10B 109.5
C9 C10 H10C 109.4
H10A C10 H10C 109.5
H10B C10 H10C 109.5
C8 C11 C12 140.2(9)
C8 C11 H11 109.9
C12 C11 H11 109.9
C11 C12 C13 123.8(9)
C11 C12 C17 114.2(9)
C13 C12 C17 121.7(9)
O1 C13 N3 118.0(9)
O1 C13 C12 125.5(8)
N3 C13 C12 116.0(9)
N3 C14 H14A 109.4
N3 C14 H14B 109.5
H14A C14 H14B 109.5
N3 C14 H14C 109.5
H14A C14 H14C 109.5
H14B C14 H14C 109.5
O2 C15 N3 124.7(11)
O2 C15 N4 121.2(11)
N3 C15 N4 114.1(9)
N4 C16 H16A 109.6
N4 C16 H16B 109.4
H16A C16 H16B 109.5
N4 C16 H16C 109.5
H16A C16 H16C 109.5
H16B C16 H16C 109.5
O3 C17 N4 120.7(11)
O3 C17 C12 126.1(11)
N4 C17 C12 113.0(10)
C7 N1 N2 106.9(8)
C7 N1 C4 133.4(9)
N2 N1 C4 119.5(8)
C9 N2 N1 109.1(8)
C15 N3 C13 127.0(9)
C15 N3 C14 116.8(9)
C13 N3 C14 116.1(9)
C17 N4 C15 127.5(10)
C17 N4 C16 117.4(9)
C15 N4 C16 114.9(8)

loop_
_geom_bond_atom_site_label_1
_geom_bond_atom_site_label_2
_geom_bond_distance
C1 C2 1.32(2)
C1 C6 1.362(18)
C1 H1 0.9300
C2 C3 1.366(17)
C2 H2 0.9300
C3 C4 1.403(16)
C3 H3 0.9300
C4 N1 1.437(13)
C4 C5 1.439(16)
C5 C6 1.301(16)
C5 H5 0.9300
C6 H6 0.9300
C7 N1 1.272(12)
C7 Cl1 1.371(12)
C7 C8 1.376(14)
C8 C11 1.360(13)
C8 C9 1.431(13)
C9 N2 1.259(13)
C9 C10 1.479(15)
C10 H10A 0.9600
C10 H10B 0.9600
C10 H10C 0.9600
C11 C12 1.419(13)
C11 H11 0.9300
C12 C13 1.438(14)
C12 C17 1.483(16)
C13 O1 1.212(13)
C13 N3 1.390(12)
C14 N3 1.474(13)
C14 H14A 0.9600
C14 H14B 0.9600
C14 H14C 0.9600
C15 O2 1.166(12)
C15 N3 1.367(14)
C15 N4 1.411(14)
C16 N4 1.504(12)
C16 H16A 0.9600
C16 H16B 0.9600
C16 H16C 0.9600
C17 O3 1.171(14)
C17 N4 1.402(15)
N1 N2 1.366(12)

loop_
_geom_torsion_atom_site_label_1
_geom_torsion_atom_site_label_2
_geom_torsion_atom_site_label_3
_geom_torsion_atom_site_label_4
_geom_torsion
C6 C1 C2 C3 -8(2)
C1 C2 C3 C4 8(2)
C2 C3 C4 N1 179.7(12)
C2 C3 C4 C5 -6.1(19)
C3 C4 C5 C6 5.2(18)
N1 C4 C5 C6 179.6(12)
C4 C5 C6 C1 -5(2)
C2 C1 C6 C5 6(2)
N1 C7 C8 C11 167.5(12)
Cl1 C7 C8 C11 -6(2)
N1 C7 C8 C9 -3.3(13)
Cl1 C7 C8 C9 -176.5(11)
C11 C8 C9 N2 -169.6(11)
C7 C8 C9 N2 2.5(12)
C11 C8 C9 C10 7.4(19)
C7 C8 C9 C10 179.4(12)
C7 C8 C11 C12 16(2)
C9 C8 C11 C12 -174.7(14)
C8 C11 C12 C13 14(2)
C8 C11 C12 C17 -171.8(14)
C11 C12 C13 O1 2(2)
C17 C12 C13 O1 -171.9(12)
C11 C12 C13 N3 173.5(10)
C17 C12 C13 N3 0.1(17)
C11 C12 C17 O3 5(2)
C13 C12 C17 O3 179.4(13)
C11 C12 C17 N4 179.8(11)
C13 C12 C17 N4 -6.2(18)
Cl1 C7 N1 N2 176.5(10)
C8 C7 N1 N2 2.9(13)
Cl1 C7 N1 C4 1.7(19)
C8 C7 N1 C4 -171.9(11)
C3 C4 N1 C7 -24(2)
C5 C4 N1 C7 161.5(12)
C3 C4 N1 N2 161.3(12)
C5 C4 N1 N2 -12.8(16)
C8 C9 N2 N1 -1.0(13)
C10 C9 N2 N1 -178.1(11)
C7 N1 N2 C9 -1.1(13)
C4 N1 N2 C9 174.5(10)
O2 C15 N3 C13 175.5(13)
N4 C15 N3 C13 -7.3(15)
O2 C15 N3 C14 -3.4(17)
N4 C15 N3 C14 173.8(10)
O1 C13 N3 C15 180.0(11)
C12 C13 N3 C15 7.4(16)
O1 C13 N3 C14 -1.2(16)
C12 C13 N3 C14 -173.7(10)
O3 C17 N4 C15 -178.7(12)
C12 C17 N4 C15 6.6(18)
O3 C17 N4 C16 -3.6(19)
C12 C17 N4 C16 -178.3(11)
O2 C15 N4 C17 176.9(13)
N3 C15 N4 C17 -0.4(17)
O2 C15 N4 C16 1.7(17)
N3 C15 N4 C16 -175.6(10)
